data_4020837
loop_
_publ_author_name
'Sini<sa Marinkovi<c'
'C\'edric Brul\'e'
'Norbert Hoffmann'
'Elise Prost'
'Jean-Marc Nuzillard'
'V\'eonique Bulach'

_publ_section_title
;
 Origin of Chiral Induction in Radical Reactions with
 the Diastereoisomers (5R)- and (5S)-5-l-Menthyloxyfuran-2[5H]-one
;
_journal_name_full 'Journal of Organic Chemistry'
_journal_page_first 1646
_journal_page_last 1651
_journal_paper_doi 10.1021/jo030292x
_journal_volume 69
_journal_year 2004
_chemical_formula_moiety 'C22 H31 N O3'
_chemical_formula_sum 'C22 H31 N O3'
_chemical_formula_weight 357.50
_space_group_IT_number 5
_symmetry_cell_setting monoclinic
_symmetry_space_group_name_Hall 'C 2y'
_symmetry_space_group_name_H-M 'C 1 2 1'
_cell_angle_alpha 90
_cell_angle_beta 110.453(5)
_cell_angle_gamma 90
_cell_formula_units_Z 4
_cell_length_a 18.0760(5)
_cell_length_b 8.1759(3)
_cell_length_c 14.5553(5)
_cell_measurement_temperature 173
_cell_volume 2015.5(1)
_diffrn_ambient_temperature 173
_cod_original_sg_symbol_Hall ' C 2y'
_cod_original_sg_symbol_H-M 'C 2'
_cod_database_code 4020837

loop_
_symmetry_equiv_pos_as_xyz
x,y,z
-x,+y,-z
1/2+x,1/2+y,+z
1/2-x,1/2+y,-z

loop_
_atom_site_label
_atom_site_fract_x
_atom_site_fract_y
_atom_site_fract_z
_atom_site_U_iso_or_equiv
_atom_site_adp_type
_atom_site_calc_flag
_atom_site_calc_attached_atom
_atom_site_type_symbol
N 0.7770(1) 0.7796 0.2788(1) 0.0366(9) Uani ? ? N
C1 0.7260(2) 0.6418(3) 0.2342(2) 0.053(1) Uani ? ? C
C2 0.7650(1) 0.9245(3) 0.2253(2) 0.033(1) Uani ? ? C
C3 0.7200(1) 0.9315(3) 0.1263(2) 0.044(1) Uani ? ? C
C4 0.7093(1) 1.0761(4) 0.0744(2) 0.050(1) Uani ? ? C
C5 0.7427(2) 1.2182(3) 0.1197(2) 0.054(1) Uani ? ? C
C6 0.7887(1) 1.2143(3) 0.2188(2) 0.042(1) Uani ? ? C
C7 0.8002(1) 1.0720(3) 0.2721(1) 0.032(1) Uani ? ? C
C8 0.8531(1) 1.0723(3) 0.3791(1) 0.0311(9) Uani ? ? C
C9 0.8637(1) 0.9070(3) 0.4309(1) 0.031(1) Uani ? ? C
C10 0.7927(1) 0.7974(3) 0.3831(2) 0.037(1) Uani ? ? C
C11 0.8693(1) 0.9488(3) 0.5344(1) 0.035(1) Uani ? ? C
O1 0.83372(8) 1.1102(2) 0.5296(1) 0.0475(8) Uani ? ? O
C12 0.8245(1) 1.1835(3) 0.4436(2) 0.037(1) Uani ? ? C
O2 0.79647(9) 1.3180(2) 0.4258(1) 0.0532(8) Uani ? ? O
O3 0.94652(8) 0.9531(2) 0.5984(1) 0.0381(7) Uani ? ? O
C13 0.9591(1) 0.9197(3) 0.7007(1) 0.036(1) Uani ? ? C
C14 0.9959(1) 1.0681(3) 0.7602(2) 0.042(1) Uani ? ? C
C15 1.0164(1) 1.0435(4) 0.8696(2) 0.046(1) Uani ? ? C
C16 1.0577(2) 1.1933(4) 0.9258(2) 0.073(2) Uani ? ? C
C17 1.0654(1) 0.8874(4) 0.9025(2) 0.050(1) Uani ? ? C
C18 1.0262(1) 0.7414(3) 0.8427(2) 0.055(1) Uani ? ? C
C19 1.0096(1) 0.7671(3) 0.7330(2) 0.042(1) Uani ? ? C
C20 0.9760(1) 0.6184(4) 0.6675(2) 0.060(1) Uani ? ? C
C21 0.9023(1) 0.5439(3) 0.6791(2) 0.063(2) Uani ? ? C
C22 1.0374(2) 0.4931(4) 0.6751(3) 0.091(2) Uani ? ? C
H1 0.7397 0.5507 0.2774 0.0758 Uiso calc C1 H
H2 0.6725 0.6709 0.2220 0.0758 Uiso calc C1 H
H3 0.7325 0.6140 0.1741 0.0758 Uiso calc C1 H
H4 0.6960 0.8344 0.0934 0.0640 Uiso calc C3 H
H5 0.6784 1.0769 0.0066 0.0758 Uiso calc C4 H
H6 0.7345 1.3179 0.0840 0.0747 Uiso calc C5 H
H7 0.8128 1.3124 0.2503 0.0563 Uiso calc C6 H
H8 0.9012 1.1087 0.3732 0.0411 Uiso calc C8 H
H9 0.9086 0.8495 0.4282 0.0424 Uiso calc C9 H
H10 0.8028 0.6926 0.4131 0.0491 Uiso calc C10 H
H11 0.7478 0.8441 0.3925 0.0491 Uiso calc C10 H
H12 0.8431 0.8676 0.5584 0.0473 Uiso calc C11 H
H13 0.9106 0.8988 0.7103 0.0492 Uiso calc C13 H
H14 0.9598 1.1567 0.7398 0.0562 Uiso calc C14 H
H15 1.0429 1.0940 0.7481 0.0562 Uiso calc C14 H
H16 0.9693 1.0301 0.8836 0.0638 Uiso calc C15 H
H17 1.0701 1.1756 0.9941 0.0996 Uiso calc C16 H
H18 1.1050 1.2125 0.9129 0.0996 Uiso calc C16 H
H19 1.0239 1.2855 0.9057 0.0996 Uiso calc C16 H
H20 1.0724 0.8672 0.9693 0.0748 Uiso calc C17 H
H21 1.1154 0.9031 0.8960 0.0748 Uiso calc C17 H
H22 0.9776 0.7218 0.8524 0.0735 Uiso calc C18 H
H23 1.0597 0.6491 0.8643 0.0735 Uiso calc C18 H
H24 1.0589 0.7820 0.7245 0.0562 Uiso calc C19 H
H25 0.9585 0.6608 0.6026 0.0786 Uiso calc C20 H
H26 0.8854 0.4530 0.6362 0.0860 Uiso calc C21 H
H27 0.9142 0.5088 0.7449 0.0860 Uiso calc C21 H
H28 0.8615 0.6236 0.6633 0.0860 Uiso calc C21 H
H29 1.0142 0.4034 0.6335 0.1205 Uiso calc C22 H
H30 1.0778 0.5396 0.6557 0.1205 Uiso calc C22 H
H31 1.0594 0.4561 0.7410 0.1205 Uiso calc C22 H

loop_
_atom_site_aniso_label
_atom_site_aniso_U_11
_atom_site_aniso_U_22
_atom_site_aniso_U_33
_atom_site_aniso_U_12
_atom_site_aniso_U_13
_atom_site_aniso_U_23
_atom_site_aniso_type_symbol
N 0.0360(8) 0.041(1) 0.0330(9) -0.0007(8) 0.0044(7) -0.0042(8) N
C1 0.067(2) 0.039(1) 0.057(2) -0.008(1) 0.006(1) -0.011(1) C
C2 0.0264(8) 0.042(1) 0.033(1) 0.0040(9) 0.0076(7) -0.004(1) C
C3 0.041(1) 0.056(1) 0.038(1) 0.002(1) -0.003(1) -0.009(1) C
C4 0.058(1) 0.070(2) 0.032(1) 0.006(1) -0.004(1) 0.001(1) C
C5 0.060(1) 0.059(1) 0.045(1) 0.010(1) 0.007(1) 0.016(1) C
C6 0.043(1) 0.042(1) 0.042(1) -0.000(1) 0.0105(8) 0.000(1) C
C7 0.0272(8) 0.041(1) 0.028(1) 0.0055(9) 0.0085(7) 0.0029(9) C
C8 0.0242(8) 0.040(1) 0.0313(9) -0.0003(8) 0.0105(6) -0.0004(9) C
C9 0.0245(8) 0.042(1) 0.030(1) 0.0056(8) 0.0078(7) -0.0011(9) C
C10 0.033(1) 0.035(1) 0.043(1) 0.0028(9) 0.0104(8) 0.001(1) C
C11 0.0288(9) 0.046(1) 0.032(1) 0.0029(9) 0.0084(7) 0.003(1) C
O1 0.0527(7) 0.0548(9) 0.0372(8) 0.0122(7) 0.0198(6) -0.0012(7) O
C12 0.0342(9) 0.047(1) 0.032(1) -0.002(1) 0.0104(7) -0.006(1) C
O2 0.0657(8) 0.0424(8) 0.0541(9) 0.0100(8) 0.0222(6) -0.0049(7) O
O3 0.0294(6) 0.071(1) 0.0265(7) -0.0019(7) 0.0098(5) 0.0026(8) O
C13 0.0310(9) 0.056(1) 0.027(1) -0.0015(9) 0.0110(7) 0.006(1) C
C14 0.042(1) 0.055(1) 0.034(1) -0.007(1) 0.0133(8) 0.004(1) C
C15 0.044(1) 0.072(2) 0.030(1) -0.014(1) 0.0122(8) -0.001(1) C
C16 0.083(1) 0.107(2) 0.044(1) -0.045(2) 0.027(1) -0.023(1) C
C17 0.044(1) 0.096(2) 0.029(1) -0.007(1) 0.0085(9) 0.009(1) C
C18 0.047(1) 0.071(2) 0.051(1) 0.013(1) 0.0159(9) 0.026(1) C
C19 0.0284(9) 0.057(1) 0.046(1) -0.0015(9) 0.0146(7) 0.002(1) C
C20 0.045(1) 0.058(1) 0.085(2) -0.003(1) 0.0305(9) -0.010(1) C
C21 0.053(1) 0.047(1) 0.100(2) -0.008(1) 0.029(1) -0.009(1) C
C22 0.084(2) 0.054(2) 0.166(3) 0.004(1) 0.075(1) 0.003(2) C

loop_
_geom_bond_atom_site_label_1
_geom_bond_atom_site_label_2
_geom_bond_distance
_geom_bond_site_symmetry_1
_geom_bond_site_symmetry_2
_geom_bond_publ_flag
N C1 1.457(3) . . ?
N C2 1.393(3) . . ?
N C10 1.450(3) . . ?
C2 C3 1.386(4) . . ?
C2 C7 1.422(3) . . ?
C3 C4 1.379(4) . . ?
C4 C5 1.368(4) . . ?
C5 C6 1.391(4) . . ?
C6 C7 1.374(3) . . ?
C7 C8 1.516(3) . . ?
C8 C9 1.527(3) . . ?
C8 C12 1.522(4) . . ?
C9 C10 1.519(3) . . ?
C9 C11 1.514(3) . . ?
C11 O1 1.458(3) . . ?
C11 O3 1.381(3) . . ?
O1 C12 1.344(3) . . ?
C12 O2 1.200(3) . . ?
O3 C13 1.451(3) . . ?
C13 C14 1.503(4) . . ?
C13 C19 1.520(4) . . ?
C14 C15 1.517(3) . . ?
C15 C16 1.516(5) . . ?
C15 C17 1.531(5) . . ?
C17 C18 1.501(5) . . ?
C18 C19 1.533(4) . . ?
C19 C20 1.533(4) . . ?
C20 C21 1.527(4) . . ?
C20 C22 1.486(5) . . ?
